data_7004124
loop_
_publ_author_name
'Ly, Hanh V.'
'Konu, Jari'
'Parvez, Masood'
'Roesler, Roland'

_publ_section_title
;
 Tuning the electronic properties of cyclopentadienyl analogs with
 CB2N2 frameworks: 1,2-diphenyl-1,2-diaza-3,5-diborolyl ligands and
 their alkali metal salts
;
_journal_issue 26
_journal_name_full 'Dalton Transactions'
_journal_page_first 3454
_journal_page_last 3460
_journal_paper_doi 10.1039/b802930j
_journal_year 2008
_chemical_formula_moiety 'C18 H26 B2 N4'
_chemical_formula_sum 'C18 H26 B2 N4'
_chemical_formula_weight 320.05
_chemical_name_systematic
;
?
;
_space_group_IT_number 2
_symmetry_cell_setting triclinic
_symmetry_space_group_name_Hall '-P 1'
_symmetry_space_group_name_H-M 'P -1'
_atom_sites_solution_hydrogens geom
_atom_sites_solution_primary direct
_atom_sites_solution_secondary difmap
_audit_creation_method SHELXL-97
_cell_angle_alpha 117.055(15)
_cell_angle_beta 90.450(18)
_cell_angle_gamma 101.589(17)
_cell_formula_units_Z 2
_cell_length_a 9.751(3)
_cell_length_b 10.426(3)
_cell_length_c 10.457(3)
_cell_measurement_reflns_used 6410
_cell_measurement_temperature 173(2)
_cell_measurement_theta_max 25.31
_cell_measurement_theta_min 3.82
_cell_volume 921.4(5)
_computing_cell_refinement 'HKL Scalepack (Otwinowski & Minor 1997)'
_computing_data_collection 'Collect (Nonius BV, 1997-2000)'
_computing_data_reduction DENZO-SMN
_computing_structure_refinement 'SHELXL-97 (Sheldrick, 1997)'
_computing_structure_solution 'SHELXS-97 (Sheldrick, 1997)'
_diffrn_ambient_temperature 173(2)
_diffrn_measured_fraction_theta_full 0.990
_diffrn_measured_fraction_theta_max 0.990
_diffrn_measurement_device_type 'KappaCCD (Nonius, FR540C)'
_diffrn_measurement_method 'phi\omega scans'
_diffrn_radiation_monochromator 'horizonally mounted graphite crystal'
_diffrn_radiation_source 'Enraf Nonius FR590D, fine-focus sealed tube'
_diffrn_radiation_type MoK\a
_diffrn_radiation_wavelength 0.71073
_diffrn_reflns_av_R_equivalents 0.0233
_diffrn_reflns_av_sigmaI/netI 0.0365
_diffrn_reflns_limit_h_max 11
_diffrn_reflns_limit_h_min -11
_diffrn_reflns_limit_k_max 12
_diffrn_reflns_limit_k_min -11
_diffrn_reflns_limit_l_max 12
_diffrn_reflns_limit_l_min -12
_diffrn_reflns_number 6410
_diffrn_reflns_theta_full 25.31
_diffrn_reflns_theta_max 25.31
_diffrn_reflns_theta_min 3.82
_diffrn_standards_number 0
_exptl_absorpt_coefficient_mu 0.068
_exptl_absorpt_correction_T_max 0.9959
_exptl_absorpt_correction_T_min 0.9905
_exptl_absorpt_correction_type multi-scan
_exptl_crystal_colour colorless
_exptl_crystal_density_diffrn 1.154
_exptl_crystal_density_method 'not measured'
_exptl_crystal_F_000 344
_exptl_crystal_size_max 0.14
_exptl_crystal_size_mid 0.10
_exptl_crystal_size_min 0.06
_refine_diff_density_max 0.187
_refine_diff_density_min -0.202
_refine_diff_density_rms 0.040
_refine_ls_extinction_method none
_refine_ls_goodness_of_fit_ref 1.052
_refine_ls_hydrogen_treatment constr
_refine_ls_matrix_type full
_refine_ls_number_parameters 217
_refine_ls_number_reflns 3333
_refine_ls_number_restraints 0
_refine_ls_restrained_S_all 1.052
_refine_ls_R_factor_all 0.0612
_refine_ls_R_factor_gt 0.0436
_refine_ls_shift/su_max 0.006
_refine_ls_shift/su_mean 0.001
_refine_ls_structure_factor_coef Fsqd
_refine_ls_weighting_details 'calc w=1/[\s^2^(Fo^2^)+(0.0510P)^2^+0.3000P] where P=(Fo^2^+2Fc^2^)/3'
_refine_ls_weighting_scheme calc
_refine_ls_wR_factor_gt 0.1035
_refine_ls_wR_factor_ref 0.1148
_reflns_number_gt 2618
_reflns_number_total 3333
_reflns_threshold_expression >2sigma(I)
_cod_data_source_file b802930j.txt
_cod_data_source_block 2
_cod_database_code 7004124

loop_
_symmetry_equiv_pos_as_xyz
'x, y, z'
'-x, -y, -z'

loop_
_atom_site_label
_atom_site_type_symbol
_atom_site_fract_x
_atom_site_fract_y
_atom_site_fract_z
_atom_site_U_iso_or_equiv
_atom_site_adp_type
_atom_site_occupancy
_atom_site_symmetry_multiplicity
_atom_site_calc_flag
_atom_site_refinement_flags
_atom_site_disorder_assembly
_atom_site_disorder_group
N1 N 0.69334(13) 0.16261(14) 0.38178(13) 0.0237(3) Uani 1 1 d . . .
N2 N 0.68559(13) 0.23312(14) 0.29025(13) 0.0232(3) Uani 1 1 d . . .
N3 N 0.81874(13) -0.04083(14) 0.33856(14) 0.0264(3) Uani 1 1 d . . .
N4 N 0.86532(13) 0.37546(14) 0.20128(14) 0.0286(3) Uani 1 1 d . . .
C1 C 0.92755(15) 0.18687(16) 0.28825(16) 0.0240(3) Uani 1 1 d . . .
H1 H 0.9700 0.1270 0.2060 0.029 Uiso 1 1 d R . .
C2 C 1.04361(17) 0.29674(18) 0.41376(18) 0.0331(4) Uani 1 1 d . . .
H2A H 1.1098 0.3528 0.3800 0.040 Uiso 1 1 d R . .
H2B H 1.0915 0.2427 0.4457 0.040 Uiso 1 1 d R . .
H2C H 1.0019 0.3627 0.4927 0.040 Uiso 1 1 d R . .
C3 C 0.67579(15) 0.25043(17) 0.52809(16) 0.0248(3) Uani 1 1 d . . .
C4 C 0.70631(17) 0.20734(19) 0.63221(17) 0.0307(4) Uani 1 1 d . . .
H4 H 0.7436 0.1210 0.6041 0.037 Uiso 1 1 d R . .
C5 C 0.68479(18) 0.2897(2) 0.77481(18) 0.0365(4) Uani 1 1 d . . .
H5 H 0.7039 0.2583 0.8450 0.044 Uiso 1 1 d R . .
C6 C 0.63470(18) 0.4168(2) 0.81854(18) 0.0389(4) Uani 1 1 d . . .
H6 H 0.6199 0.4730 0.9176 0.047 Uiso 1 1 d R . .
C7 C 0.60653(18) 0.4610(2) 0.71684(18) 0.0366(4) Uani 1 1 d . . .
H7 H 0.5727 0.5495 0.7457 0.044 Uiso 1 1 d R . .
C8 C 0.62595(16) 0.37915(17) 0.57294(17) 0.0295(4) Uani 1 1 d . . .
H8 H 0.6061 0.4117 0.5038 0.035 Uiso 1 1 d R . .
C9 C 0.55273(15) 0.19324(16) 0.21150(15) 0.0227(3) Uani 1 1 d . . .
C10 C 0.42952(16) 0.14683(18) 0.26058(17) 0.0302(4) Uani 1 1 d . . .
H10 H 0.4346 0.1399 0.3489 0.036 Uiso 1 1 d R . .
C11 C 0.29995(18) 0.1088(2) 0.18094(19) 0.0382(4) Uani 1 1 d . . .
H11 H 0.2148 0.0780 0.2150 0.046 Uiso 1 1 d R . .
C12 C 0.28971(18) 0.11605(19) 0.05262(19) 0.0372(4) Uani 1 1 d . . .
H12 H 0.1986 0.0909 0.0008 0.045 Uiso 1 1 d R . .
C13 C 0.41155(18) 0.15900(18) 0.00223(17) 0.0331(4) Uani 1 1 d . . .
H13 H 0.4063 0.1626 -0.0878 0.040 Uiso 1 1 d R . .
C14 C 0.54173(17) 0.19630(16) 0.07955(16) 0.0264(4) Uani 1 1 d . . .
H14 H 0.6251 0.2248 0.0416 0.032 Uiso 1 1 d R . .
C15 C 0.70114(17) -0.13376(19) 0.36537(19) 0.0346(4) Uani 1 1 d . . .
H15A H 0.6248 -0.0845 0.3913 0.041 Uiso 1 1 d R . .
H15B H 0.7316 -0.1499 0.4433 0.041 Uiso 1 1 d R . .
H15C H 0.6701 -0.2271 0.2802 0.041 Uiso 1 1 d R . .
C16 C 0.93936(18) -0.10834(19) 0.2980(2) 0.0371(4) Uani 1 1 d . . .
H16A H 1.0127 -0.0434 0.2807 0.045 Uiso 1 1 d R . .
H16B H 0.9118 -0.2014 0.2118 0.045 Uiso 1 1 d R . .
H16C H 0.9733 -0.1241 0.3749 0.045 Uiso 1 1 d R . .
C17 C 0.78582(19) 0.48410(18) 0.21424(19) 0.0348(4) Uani 1 1 d . . .
H17A H 0.6975 0.4645 0.2495 0.042 Uiso 1 1 d R . .
H17B H 0.7687 0.4785 0.1211 0.042 Uiso 1 1 d R . .
H17C H 0.8393 0.5813 0.2803 0.042 Uiso 1 1 d R . .
C18 C 1.00043(19) 0.3990(2) 0.1476(2) 0.0426(5) Uani 1 1 d . . .
H18A H 1.0487 0.3248 0.1411 0.051 Uiso 1 1 d R . .
H18B H 1.0563 0.4952 0.2130 0.051 Uiso 1 1 d R . .
H18C H 0.9857 0.3924 0.0538 0.051 Uiso 1 1 d R . .
B1 B 0.81582(18) 0.09153(19) 0.33796(18) 0.0234(4) Uani 1 1 d . . .
B2 B 0.82667(18) 0.27095(18) 0.25123(18) 0.0234(4) Uani 1 1 d . . .

loop_
_atom_site_aniso_label
_atom_site_aniso_U_11
_atom_site_aniso_U_22
_atom_site_aniso_U_33
_atom_site_aniso_U_23
_atom_site_aniso_U_13
_atom_site_aniso_U_12
N1 0.0258(7) 0.0284(7) 0.0241(7) 0.0166(6) 0.0064(5) 0.0102(5)
N2 0.0229(7) 0.0285(7) 0.0255(7) 0.0179(6) 0.0034(5) 0.0077(5)
N3 0.0241(7) 0.0265(7) 0.0341(7) 0.0183(6) 0.0050(6) 0.0066(5)
N4 0.0274(7) 0.0286(7) 0.0348(8) 0.0195(6) 0.0034(6) 0.0049(6)
C1 0.0218(8) 0.0239(8) 0.0256(8) 0.0109(7) 0.0034(6) 0.0052(6)
C2 0.0289(9) 0.0331(9) 0.0376(9) 0.0181(8) -0.0020(7) 0.0042(7)
C3 0.0191(8) 0.0304(8) 0.0248(8) 0.0139(7) 0.0035(6) 0.0031(6)
C4 0.0284(9) 0.0378(9) 0.0305(9) 0.0198(8) 0.0053(7) 0.0074(7)
C5 0.0338(10) 0.0515(11) 0.0276(9) 0.0229(8) 0.0052(7) 0.0058(8)
C6 0.0320(10) 0.0497(11) 0.0259(9) 0.0108(8) 0.0068(7) 0.0075(8)
C7 0.0315(9) 0.0367(10) 0.0343(9) 0.0093(8) 0.0038(7) 0.0110(7)
C8 0.0292(9) 0.0310(9) 0.0288(8) 0.0136(7) 0.0028(7) 0.0086(7)
C9 0.0238(8) 0.0205(7) 0.0234(8) 0.0083(6) 0.0030(6) 0.0090(6)
C10 0.0271(9) 0.0359(9) 0.0282(8) 0.0148(7) 0.0056(7) 0.0087(7)
C11 0.0236(9) 0.0432(10) 0.0402(10) 0.0133(8) 0.0045(7) 0.0069(7)
C12 0.0280(9) 0.0378(10) 0.0350(9) 0.0069(8) -0.0068(7) 0.0104(7)
C13 0.0398(10) 0.0294(9) 0.0266(8) 0.0090(7) -0.0039(7) 0.0111(7)
C14 0.0295(8) 0.0240(8) 0.0247(8) 0.0102(7) 0.0025(6) 0.0071(6)
C15 0.0317(9) 0.0329(9) 0.0456(10) 0.0253(8) 0.0042(8) 0.0035(7)
C16 0.0359(10) 0.0323(9) 0.0536(11) 0.0256(9) 0.0132(8) 0.0155(8)
C17 0.0433(10) 0.0256(9) 0.0373(10) 0.0174(8) -0.0055(8) 0.0052(7)
C18 0.0383(10) 0.0477(11) 0.0526(11) 0.0344(10) 0.0119(9) 0.0050(8)
B1 0.0236(9) 0.0256(9) 0.0198(8) 0.0096(7) -0.0011(7) 0.0055(7)
B2 0.0253(9) 0.0225(9) 0.0199(8) 0.0082(7) 0.0020(7) 0.0046(7)

loop_
_atom_type_symbol
_atom_type_description
_atom_type_scat_dispersion_real
_atom_type_scat_dispersion_imag
_atom_type_scat_source
C C 0.0033 0.0016 'International Tables Vol C Tables 4.2.6.8 and 6.1.1.4'
H H 0.0000 0.0000 'International Tables Vol C Tables 4.2.6.8 and 6.1.1.4'
N N 0.0061 0.0033 'International Tables Vol C Tables 4.2.6.8 and 6.1.1.4'
B B 0.0013 0.0007 'International Tables Vol C Tables 4.2.6.8 and 6.1.1.4'

loop_
_geom_angle_atom_site_label_1
_geom_angle_atom_site_label_2
_geom_angle_atom_site_label_3
_geom_angle
_geom_angle_site_symmetry_1
_geom_angle_site_symmetry_3
_geom_angle_publ_flag
C3 N1 N2 114.43(12) . . ?
C3 N1 B1 122.49(12) . . ?
N2 N1 B1 104.46(11) . . ?
C9 N2 N1 114.45(11) . . ?
C9 N2 B2 129.60(12) . . ?
N1 N2 B2 109.05(11) . . ?
B1 N3 C16 121.82(13) . . ?
B1 N3 C15 125.27(13) . . ?
C16 N3 C15 112.68(13) . . ?
B2 N4 C17 124.51(14) . . ?
B2 N4 C18 122.46(14) . . ?
C17 N4 C18 112.57(13) . . ?
C2 C1 B1 111.18(13) . . ?
C2 C1 B2 111.33(13) . . ?
B1 C1 B2 98.87(12) . . ?
C2 C1 H1 109.8 . . ?
B1 C1 H1 112.6 . . ?
B2 C1 H1 112.7 . . ?
C1 C2 H2A 109.1 . . ?
C1 C2 H2B 109.5 . . ?
H2A C2 H2B 109.5 . . ?
C1 C2 H2C 109.8 . . ?
H2A C2 H2C 109.5 . . ?
H2B C2 H2C 109.5 . . ?
C8 C3 C4 118.22(14) . . ?
C8 C3 N1 121.84(14) . . ?
C4 C3 N1 119.93(14) . . ?
C5 C4 C3 120.38(16) . . ?
C5 C4 H4 120.2 . . ?
C3 C4 H4 119.5 . . ?
C6 C5 C4 121.15(16) . . ?
C6 C5 H5 119.0 . . ?
C4 C5 H5 119.9 . . ?
C7 C6 C5 118.71(16) . . ?
C7 C6 H6 120.8 . . ?
C5 C6 H6 120.5 . . ?
C6 C7 C8 121.07(17) . . ?
C6 C7 H7 119.7 . . ?
C8 C7 H7 119.2 . . ?
C7 C8 C3 120.46(15) . . ?
C7 C8 H8 119.9 . . ?
C3 C8 H8 119.6 . . ?
C10 C9 C14 118.20(14) . . ?
C10 C9 N2 121.36(13) . . ?
C14 C9 N2 120.43(13) . . ?
C11 C10 C9 120.08(15) . . ?
C11 C10 H10 120.1 . . ?
C9 C10 H10 119.8 . . ?
C12 C11 C10 121.32(16) . . ?
C12 C11 H11 118.4 . . ?
C10 C11 H11 120.3 . . ?
C13 C12 C11 118.77(15) . . ?
C13 C12 H12 121.8 . . ?
C11 C12 H12 119.5 . . ?
C12 C13 C14 120.74(15) . . ?
C12 C13 H13 119.7 . . ?
C14 C13 H13 119.5 . . ?
C13 C14 C9 120.85(15) . . ?
C13 C14 H14 119.1 . . ?
C9 C14 H14 120.0 . . ?
N3 C15 H15A 109.3 . . ?
N3 C15 H15B 109.0 . . ?
H15A C15 H15B 109.5 . . ?
N3 C15 H15C 110.1 . . ?
H15A C15 H15C 109.5 . . ?
H15B C15 H15C 109.5 . . ?
N3 C16 H16A 109.2 . . ?
N3 C16 H16B 109.7 . . ?
H16A C16 H16B 109.5 . . ?
N3 C16 H16C 109.6 . . ?
H16A C16 H16C 109.5 . . ?
H16B C16 H16C 109.5 . . ?
N4 C17 H17A 109.9 . . ?
N4 C17 H17B 109.2 . . ?
H17A C17 H17B 109.5 . . ?
N4 C17 H17C 109.3 . . ?
H17A C17 H17C 109.5 . . ?
H17B C17 H17C 109.5 . . ?
N4 C18 H18A 109.4 . . ?
N4 C18 H18B 109.4 . . ?
H18A C18 H18B 109.5 . . ?
N4 C18 H18C 109.7 . . ?
H18A C18 H18C 109.5 . . ?
H18B C18 H18C 109.5 . . ?
N3 B1 N1 122.07(14) . . ?
N3 B1 C1 128.92(14) . . ?
N1 B1 C1 108.95(13) . . ?
N4 B2 N2 123.51(14) . . ?
N4 B2 C1 126.75(14) . . ?
N2 B2 C1 109.52(13) . . ?

loop_
_geom_bond_atom_site_label_1
_geom_bond_atom_site_label_2
_geom_bond_distance
_geom_bond_site_symmetry_2
_geom_bond_publ_flag
N1 C3 1.4146(19) . ?
N1 N2 1.4572(17) . ?
N1 B1 1.497(2) . ?
N2 C9 1.4087(19) . ?
N2 B2 1.467(2) . ?
N3 B1 1.389(2) . ?
N3 C16 1.459(2) . ?
N3 C15 1.462(2) . ?
N4 B2 1.399(2) . ?
N4 C17 1.455(2) . ?
N4 C18 1.455(2) . ?
C1 C2 1.550(2) . ?
C1 B1 1.578(2) . ?
C1 B2 1.592(2) . ?
C1 H1 0.9600 . ?
C2 H2A 0.9601 . ?
C2 H2B 0.9601 . ?
C2 H2C 0.9599 . ?
C3 C8 1.397(2) . ?
C3 C4 1.403(2) . ?
C4 C5 1.385(2) . ?
C4 H4 0.9599 . ?
C5 C6 1.384(3) . ?
C5 H5 0.9601 . ?
C6 C7 1.382(3) . ?
C6 H6 0.9600 . ?
C7 C8 1.389(2) . ?
C7 H7 0.9600 . ?
C8 H8 0.9600 . ?
C9 C10 1.394(2) . ?
C9 C14 1.398(2) . ?
C10 C11 1.389(2) . ?
C10 H10 0.9600 . ?
C11 C12 1.382(3) . ?
C11 H11 0.9600 . ?
C12 C13 1.379(2) . ?
C12 H12 0.9599 . ?
C13 C14 1.384(2) . ?
C13 H13 0.9601 . ?
C14 H14 0.9600 . ?
C15 H15A 0.9600 . ?
C15 H15B 0.9600 . ?
C15 H15C 0.9599 . ?
C16 H16A 0.9600 . ?
C16 H16B 0.9599 . ?
C16 H16C 0.9600 . ?
C17 H17A 0.9600 . ?
C17 H17B 0.9600 . ?
C17 H17C 0.9600 . ?
C18 H18A 0.9599 . ?
C18 H18B 0.9600 . ?
C18 H18C 0.9600 . ?

loop_
_geom_torsion_atom_site_label_1
_geom_torsion_atom_site_label_2
_geom_torsion_atom_site_label_3
_geom_torsion_atom_site_label_4
_geom_torsion
_geom_torsion_site_symmetry_1
_geom_torsion_site_symmetry_2
_geom_torsion_site_symmetry_3
_geom_torsion_site_symmetry_4
_geom_torsion_publ_flag
C3 N1 N2 C9 -97.20(14) . . . . ?
B1 N1 N2 C9 126.20(13) . . . . ?
C3 N1 N2 B2 108.94(14) . . . . ?
B1 N1 N2 B2 -27.66(15) . . . . ?
N2 N1 C3 C8 12.84(19) . . . . ?
B1 N1 C3 C8 140.76(15) . . . . ?
N2 N1 C3 C4 -168.36(13) . . . . ?
B1 N1 C3 C4 -40.4(2) . . . . ?
C8 C3 C4 C5 1.1(2) . . . . ?
N1 C3 C4 C5 -177.72(14) . . . . ?
C3 C4 C5 C6 -0.8(3) . . . . ?
C4 C5 C6 C7 -0.2(3) . . . . ?
C5 C6 C7 C8 0.9(3) . . . . ?
C6 C7 C8 C3 -0.6(2) . . . . ?
C4 C3 C8 C7 -0.4(2) . . . . ?
N1 C3 C8 C7 178.38(14) . . . . ?
N1 N2 C9 C10 26.38(19) . . . . ?
B2 N2 C9 C10 173.67(15) . . . . ?
N1 N2 C9 C14 -152.21(13) . . . . ?
B2 N2 C9 C14 -4.9(2) . . . . ?
C14 C9 C10 C11 -1.6(2) . . . . ?
N2 C9 C10 C11 179.73(14) . . . . ?
C9 C10 C11 C12 -0.1(3) . . . . ?
C10 C11 C12 C13 1.4(3) . . . . ?
C11 C12 C13 C14 -0.9(2) . . . . ?
C12 C13 C14 C9 -0.9(2) . . . . ?
C10 C9 C14 C13 2.1(2) . . . . ?
N2 C9 C14 C13 -179.23(14) . . . . ?
C16 N3 B1 N1 -178.98(14) . . . . ?
C15 N3 B1 N1 7.0(2) . . . . ?
C16 N3 B1 C1 4.0(2) . . . . ?
C15 N3 B1 C1 -170.02(15) . . . . ?
C3 N1 B1 N3 81.56(19) . . . . ?
N2 N1 B1 N3 -146.32(14) . . . . ?
C3 N1 B1 C1 -100.92(15) . . . . ?
N2 N1 B1 C1 31.19(15) . . . . ?
C2 C1 B1 N3 -87.22(19) . . . . ?
B2 C1 B1 N3 155.69(16) . . . . ?
C2 C1 B1 N1 95.48(15) . . . . ?
B2 C1 B1 N1 -21.60(15) . . . . ?
C17 N4 B2 N2 15.6(2) . . . . ?
C18 N4 B2 N2 -172.78(15) . . . . ?
C17 N4 B2 C1 -158.39(15) . . . . ?
C18 N4 B2 C1 13.2(2) . . . . ?
C9 N2 B2 N4 50.6(2) . . . . ?
N1 N2 B2 N4 -160.78(14) . . . . ?
C9 N2 B2 C1 -134.49(15) . . . . ?
N1 N2 B2 C1 14.14(16) . . . . ?
C2 C1 B2 N4 62.4(2) . . . . ?
B1 C1 B2 N4 179.39(15) . . . . ?
C2 C1 B2 N2 -112.28(14) . . . . ?
B1 C1 B2 N2 4.68(15) . . . . ?

loop_
_cod_related_entry_id
_cod_related_entry_database
_cod_related_entry_code
1 ChemSpider 30652666
